data_4102213
loop_
_publ_author_name
'Shu Zhang'
'Kotohiro Nomura'

_publ_contact_author_email nomurak@ms.naist.jp
_publ_contact_author_fax +81-743-72-6049
_publ_contact_author_name 'Kotohiro NOMURA'
_publ_contact_author_phone +81-743-72-6041
_publ_section_title
;
 Highly Efficient Dimerization of Ethylene by (Imido)vanadium Complexes
 Containing (2-Anilidomethyl)pyridine Ligands: Notable Ligand Effect
 toward Activity and Selectivity
;
_journal_name_full 'Journal of the American Chemical Society'
_journal_page_first 4960
_journal_page_last 4965
_journal_paper_doi 10.1021/ja100573d
_journal_volume 132
_journal_year 2010
_chemical_formula_moiety 'C24 H30 Cl2 N3 V '
_chemical_formula_sum 'C24 H30 Cl2 N3 V'
_chemical_formula_weight 482.37
_space_group_IT_number 19
_symmetry_cell_setting orthorhombic
_symmetry_Int_Tables_number 19
_symmetry_space_group_name_Hall 'P 2ac 2ab'
_symmetry_space_group_name_H-M 'P 21 21 21'
_cell_angle_alpha 90.0000
_cell_angle_beta 90.0000
_cell_angle_gamma 90.0000
_cell_formula_units_Z 4
_cell_length_a 12.0709(4)
_cell_length_b 12.5390(5)
_cell_length_c 15.2621(5)
_cell_measurement_reflns_used 17817
_cell_measurement_temperature 113.1
_cell_measurement_theta_max 25.3
_cell_measurement_theta_min 3.1
_cell_volume 2310.03(14)
_computing_cell_refinement PROCESS-AUTO
_computing_data_collection PROCESS-AUTO
_computing_data_reduction CrystalStructure
_computing_publication_material 'CrystalStructure 3.8'
_computing_structure_refinement CRYSTALS
_computing_structure_solution SIR92
_diffrn_ambient_temperature 113.1
_diffrn_detector_area_resol_mean 10.00
_diffrn_measured_fraction_theta_full 0.998
_diffrn_measured_fraction_theta_max 0.998
_diffrn_measurement_device_type 'Rigaku RAXIS-RAPID'
_diffrn_measurement_method \w
_diffrn_radiation_type 'Mo K\a'
_diffrn_radiation_wavelength 0.71075
_diffrn_reflns_av_R_equivalents 0.015
_diffrn_reflns_limit_h_max 14
_diffrn_reflns_limit_h_min -13
_diffrn_reflns_limit_k_max 15
_diffrn_reflns_limit_k_min -15
_diffrn_reflns_limit_l_max 18
_diffrn_reflns_limit_l_min -18
_diffrn_reflns_number 18728
_diffrn_reflns_theta_full 25.30
_diffrn_reflns_theta_max 25.30
_exptl_absorpt_coefficient_mu 0.676
_exptl_absorpt_correction_T_max 0.873
_exptl_absorpt_correction_T_min 0.774
_exptl_absorpt_correction_type multi-scan
_exptl_absorpt_process_details
;
    Higashi, T. (1995). Program for Absorption Correction.
    Rigaku Corporation, Tokyo, Japan.
;
_exptl_crystal_colour orange
_exptl_crystal_density_diffrn 1.387
_exptl_crystal_density_method 'not measured'
_exptl_crystal_description block
_exptl_crystal_F_000 1008.00
_exptl_crystal_size_max 0.40
_exptl_crystal_size_mid 0.24
_exptl_crystal_size_min 0.20
_refine_diff_density_max 0.36
_refine_diff_density_min -0.28
_refine_ls_abs_structure_details 'Flack, H. D. (1983), Acta Cryst. A39, 876-881.  1814 Friedel Pairs'
_refine_ls_abs_structure_Flack 0.000(13)
_refine_ls_extinction_method none
_refine_ls_goodness_of_fit_ref 1.032
_refine_ls_hydrogen_treatment refall
_refine_ls_number_parameters 302
_refine_ls_number_reflns 4080
_refine_ls_R_factor_gt 0.0169
_refine_ls_shift/su_max 0.0000
_refine_ls_structure_factor_coef Fsqd
_refine_ls_weighting_details 'w = 1/[0.0004Fo^2^ + 1.0000\s(Fo^2^)]/(4Fo^2^)'
_refine_ls_weighting_scheme calc
_refine_ls_wR_factor_ref 0.0519
_reflns_number_gt 4080
_reflns_number_total 4198
_reflns_threshold_expression F^2^>2.0\s(F^2^)
_cod_data_source_file ja100573d_si_003_2.cif
_cod_data_source_block '_Zhangshu-Ad-Me-py-VCl2'
_cod_original_cell_volume 2310.02(14)
_cod_original_formula_sum 'C24 H30 Cl2 N3 V '
_cod_database_code 4102213

loop_
_symmetry_equiv_pos_site_id
_symmetry_equiv_pos_as_xyz
1 +X,+Y,+Z
2 1/2+X,1/2-Y,-Z
3 -X,1/2+Y,1/2-Z
4 1/2-X,-Y,1/2+Z

loop_
_atom_site_label
_atom_site_type_symbol
_atom_site_fract_x
_atom_site_fract_y
_atom_site_fract_z
_atom_site_U_iso_or_equiv
_atom_site_adp_type
_atom_site_occupancy
_atom_site_symmetry_multiplicity
_atom_site_calc_flag
_atom_site_refinement_flags
V(1) V 0.00193(2) 0.10799(2) 0.866460(10) 0.01115(5) Uani 1.00 1 d .
Cl(1) Cl -0.07546(3) 0.05704(3) 0.73770(2) 0.02058(8) Uani 1.00 1 d .
Cl(2) Cl -0.04288(3) 0.26811(3) 0.92627(2) 0.01859(8) Uani 1.00 1 d .
N(1) N -0.15628(9) 0.05468(9) 0.92696(7) 0.0130(2) Uani 1.00 1 d .
N(2) N 0.04994(9) 0.00015(10) 0.94082(8) 0.0132(2) Uani 1.00 1 d .
N(3) N 0.12492(10) 0.14458(9) 0.82976(7) 0.0140(2) Uani 1.00 1 d .
C(1) C -0.14260(12) -0.02133(12) 0.98759(9) 0.0139(3) Uani 1.00 1 d .
C(2) C -0.22975(12) -0.05869(13) 1.03911(9) 0.0169(3) Uani 1.00 1 d .
C(3) C -0.33413(12) -0.01742(13) 1.02542(9) 0.0181(3) Uani 1.00 1 d .
C(4) C -0.34969(12) 0.05965(13) 0.96095(9) 0.0177(3) Uani 1.00 1 d .
C(5) C -0.25951(12) 0.09380(12) 0.91403(9) 0.0162(3) Uani 1.00 1 d .
C(6) C -0.02625(11) -0.06192(12) 0.99588(9) 0.0175(3) Uani 1.00 1 d .
C(7) C 0.16289(11) -0.03402(11) 0.95238(9) 0.0139(3) Uani 1.00 1 d .
C(8) C 0.22630(12) 0.01061(12) 1.01977(9) 0.0153(3) Uani 1.00 1 d .
C(9) C 0.33528(12) -0.02618(12) 1.03143(10) 0.0187(3) Uani 1.00 1 d .
C(10) C 0.37789(12) -0.10492(13) 0.97754(10) 0.0219(3) Uani 1.00 1 d .
C(11) C 0.31391(12) -0.14712(12) 0.91007(11) 0.0202(3) Uani 1.00 1 d .
C(12) C 0.20536(12) -0.11339(12) 0.89626(9) 0.0170(3) Uani 1.00 1 d .
C(13) C 0.17989(12) 0.09759(12) 1.07781(9) 0.0179(3) Uani 1.00 1 d .
C(14) C 0.13706(13) -0.15850(13) 0.82228(10) 0.0246(4) Uani 1.00 1 d .
C(19) C 0.22460(11) 0.19306(11) 0.79688(9) 0.0132(3) Uani 1.00 1 d .
C(20) C 0.30532(12) 0.10724(12) 0.76315(10) 0.0188(3) Uani 1.00 1 d .
C(21) C 0.41003(12) 0.16241(12) 0.72699(10) 0.0208(3) Uani 1.00 1 d .
C(22) C 0.37721(13) 0.23708(12) 0.65133(9) 0.0193(3) Uani 1.00 1 d .
C(23) C 0.29744(12) 0.32220(12) 0.68519(9) 0.0181(3) Uani 1.00 1 d .
C(24) C 0.35299(13) 0.38723(13) 0.75837(10) 0.0219(3) Uani 1.00 1 d .
C(25) C 0.38487(13) 0.31285(13) 0.83367(10) 0.0226(3) Uani 1.00 1 d .
C(26) C 0.46504(12) 0.22807(14) 0.79998(10) 0.0242(3) Uani 1.00 1 d .
C(27) C 0.19238(12) 0.26845(12) 0.72098(10) 0.0162(3) Uani 1.00 1 d .
C(28) C 0.28022(12) 0.25841(13) 0.87021(9) 0.0196(3) Uani 1.00 1 d .
H(1) H -0.2176 -0.1109 1.0822 0.019 Uiso 1.00 1 c R
H(2) H -0.3937 -0.0409 1.0590 0.022 Uiso 1.00 1 c R
H(3) H -0.4250 0.0895 0.9491 0.021 Uiso 1.00 1 c R
H(4) H -0.2699 0.1472 0.8706 0.020 Uiso 1.00 1 c R
H(5) H -0.0240 -0.1360 0.9777 0.021 Uiso 1.00 1 c R
H(6) H -0.0030 -0.0564 1.0566 0.021 Uiso 1.00 1 c R
H(7) H 0.3833 0.0054 1.0799 0.023 Uiso 1.00 1 c R
H(8) H 0.4519 -0.1305 0.9868 0.026 Uiso 1.00 1 c R
H(9) H 0.3458 -0.2016 0.8716 0.024 Uiso 1.00 1 c R
H(10) H 0.2380 0.1234 1.1173 0.022 Uiso 1.00 1 c R
H(11) H 0.1534 0.1567 1.0414 0.022 Uiso 1.00 1 c R
H(12) H 0.1182 0.0691 1.1124 0.022 Uiso 1.00 1 c R
H(13) H 0.1774 -0.2111 0.7935 0.031 Uiso 1.00 1 c R
H(14) H 0.0722 -0.1878 0.8447 0.030 Uiso 1.00 1 c R
H(15) H 0.1195 -0.1044 0.7830 0.031 Uiso 1.00 1 c R
H(16) H 0.3262 0.0585 0.8123 0.023 Uiso 1.00 1 c R
H(17) H 0.2691 0.0651 0.7155 0.022 Uiso 1.00 1 c R
H(18) H 0.4605 0.1101 0.7062 0.025 Uiso 1.00 1 c R
H(19) H 0.4444 0.2718 0.6274 0.023 Uiso 1.00 1 c R
H(20) H 0.3406 0.1952 0.6046 0.023 Uiso 1.00 1 c R
H(21) H 0.2760 0.3729 0.6340 0.022 Uiso 1.00 1 c R
H(22) H 0.4217 0.4230 0.7347 0.026 Uiso 1.00 1 c R
H(23) H 0.2997 0.4432 0.7804 0.027 Uiso 1.00 1 c R
H(24) H 0.4232 0.3572 0.8836 0.027 Uiso 1.00 1 c R
H(25) H 0.4851 0.1821 0.8468 0.029 Uiso 1.00 1 c R
H(26) H 0.5295 0.2618 0.7775 0.029 Uiso 1.00 1 c R
H(27) H 0.1574 0.2282 0.6752 0.019 Uiso 1.00 1 c R
H(28) H 0.1421 0.3219 0.7421 0.019 Uiso 1.00 1 c R
H(29) H 0.2275 0.3139 0.8920 0.023 Uiso 1.00 1 c R
H(30) H 0.3012 0.2100 0.9195 0.023 Uiso 1.00 1 c R

loop_
_atom_site_aniso_label
_atom_site_aniso_U_11
_atom_site_aniso_U_22
_atom_site_aniso_U_33
_atom_site_aniso_U_12
_atom_site_aniso_U_13
_atom_site_aniso_U_23
V(1) 0.01145(12) 0.01113(12) 0.01088(12) -0.00047(10) -0.00002(9) 0.00124(8)
Cl(1) 0.02472(19) 0.02409(19) 0.01292(16) -0.00484(15) -0.00328(14) -0.00059(14)
Cl(2) 0.01746(17) 0.01353(17) 0.02478(18) -0.00007(13) 0.00135(14) -0.00362(14)
N(1) 0.0125(5) 0.0129(5) 0.0135(5) -0.0008(4) -0.0018(4) -0.0013(4)
N(2) 0.0105(5) 0.0142(5) 0.0150(5) -0.0006(4) -0.0007(4) 0.0019(4)
N(3) 0.0163(5) 0.0132(6) 0.0125(5) 0.0012(4) 0.0001(4) 0.0001(4)
C(1) 0.0141(7) 0.0144(7) 0.0133(6) -0.0018(5) -0.0024(5) -0.0000(5)
C(2) 0.0181(7) 0.0210(7) 0.0116(6) -0.0025(6) -0.0016(5) 0.0027(5)
C(3) 0.0144(7) 0.0263(8) 0.0135(6) -0.0048(6) 0.0016(5) -0.0027(6)
C(4) 0.0144(6) 0.0220(7) 0.0167(6) 0.0014(6) -0.0005(5) -0.0062(6)
C(5) 0.0175(7) 0.0165(7) 0.0145(6) 0.0027(5) -0.0028(5) -0.0017(5)
C(6) 0.0146(7) 0.0179(7) 0.0201(7) -0.0006(5) -0.0013(5) 0.0078(6)
C(7) 0.0125(6) 0.0113(7) 0.0181(6) -0.0007(5) 0.0013(5) 0.0044(5)
C(8) 0.0147(7) 0.0118(6) 0.0194(7) -0.0008(5) 0.0017(5) 0.0034(5)
C(9) 0.0154(7) 0.0163(7) 0.0244(8) -0.0025(6) -0.0028(6) 0.0028(6)
C(10) 0.0124(6) 0.0183(7) 0.0350(8) 0.0008(6) -0.0000(6) 0.0012(7)
C(11) 0.0192(7) 0.0129(7) 0.0285(8) 0.0002(6) 0.0033(6) -0.0024(6)
C(12) 0.0161(7) 0.0134(7) 0.0214(7) -0.0006(6) 0.0013(5) 0.0015(5)
C(13) 0.0176(7) 0.0183(7) 0.0178(7) -0.0003(6) -0.0021(5) -0.0009(6)
C(14) 0.0234(8) 0.0226(8) 0.0278(8) 0.0016(6) -0.0019(6) -0.0110(7)
C(19) 0.0132(6) 0.0144(6) 0.0120(6) -0.0017(5) 0.0006(5) 0.0014(5)
C(20) 0.0184(7) 0.0151(7) 0.0230(7) 0.0031(6) 0.0044(5) 0.0024(6)
C(21) 0.0184(7) 0.0194(7) 0.0247(7) 0.0059(6) 0.0090(6) 0.0019(6)
C(22) 0.0199(7) 0.0232(8) 0.0148(6) -0.0032(6) 0.0043(5) 0.0005(6)
C(23) 0.0180(7) 0.0191(7) 0.0171(7) -0.0017(6) 0.0003(5) 0.0069(5)
C(24) 0.0195(7) 0.0167(7) 0.0294(8) -0.0054(6) 0.0064(6) -0.0026(6)
C(25) 0.0201(7) 0.0311(8) 0.0167(6) -0.0116(6) 0.0001(6) -0.0052(6)
C(26) 0.0126(7) 0.0366(9) 0.0234(7) -0.0018(6) -0.0016(6) 0.0109(7)
C(27) 0.0150(6) 0.0162(7) 0.0175(6) 0.0008(6) 0.0002(5) 0.0033(5)
C(28) 0.0204(7) 0.0266(8) 0.0117(6) -0.0060(6) 0.0011(5) -0.0028(6)

loop_
_atom_type_symbol
_atom_type_description
_atom_type_scat_dispersion_real
_atom_type_scat_dispersion_imag
_atom_type_scat_source
C C 0.003 0.002
;
International Tables for Crystallography
(1992, Vol. C, Tables 4.2.6.8 and 6.1.1.4)
;
H H 0.000 0.000
;
International Tables for Crystallography
(1992, Vol. C, Table 6.1.1.4)
;
Cl Cl 0.148 0.159
;
International Tables for Crystallography
(1992, Vol. C, Tables 4.2.6.8 and 6.1.1.4)
;
N N 0.006 0.003
;
International Tables for Crystallography
(1992, Vol. C, Tables 4.2.6.8 and 6.1.1.4)
;
V V 0.300 0.529
;
International Tables for Crystallography
(1992, Vol. C, Tables 4.2.6.8 and 6.1.1.4)
;

loop_
_geom_angle_atom_site_label_1
_geom_angle_atom_site_label_2
_geom_angle_atom_site_label_3
_geom_angle
_geom_angle_publ_flag
Cl(1) V(1) Cl(2) 119.953(16) yes
Cl(1) V(1) N(1) 85.49(3) yes
Cl(1) V(1) N(2) 116.92(4) yes
Cl(1) V(1) N(3) 98.90(3) yes
Cl(2) V(1) N(1) 83.93(3) yes
Cl(2) V(1) N(2) 118.18(3) yes
Cl(2) V(1) N(3) 96.02(4) yes
N(1) V(1) N(2) 78.20(4) yes
N(1) V(1) N(3) 174.90(4) yes
N(2) V(1) N(3) 97.41(5) yes
V(1) N(1) C(1) 113.27(8) yes
V(1) N(1) C(5) 128.39(9) yes
C(1) N(1) C(5) 118.19(11) yes
V(1) N(2) C(6) 122.67(8) yes
V(1) N(2) C(7) 125.92(9) yes
C(6) N(2) C(7) 111.41(11) yes
V(1) N(3) C(19) 170.94(10) yes
N(1) C(1) C(2) 122.41(13) yes
N(1) C(1) C(6) 114.56(12) yes
C(2) C(1) C(6) 123.03(13) yes
C(1) C(2) C(3) 118.56(13) yes
C(2) C(3) C(4) 119.43(13) yes
C(3) C(4) C(5) 118.60(13) yes
N(1) C(5) C(4) 122.78(13) yes
N(2) C(6) C(1) 111.00(11) yes
N(2) C(7) C(8) 119.28(12) yes
N(2) C(7) C(12) 118.68(12) yes
C(8) C(7) C(12) 122.02(12) yes
C(7) C(8) C(9) 118.29(13) yes
C(7) C(8) C(13) 121.09(12) yes
C(9) C(8) C(13) 120.61(12) yes
C(8) C(9) C(10) 120.45(13) yes
C(9) C(10) C(11) 120.31(13) yes
C(10) C(11) C(12) 121.23(14) yes
C(7) C(12) C(11) 117.68(13) yes
C(7) C(12) C(14) 121.39(12) yes
C(11) C(12) C(14) 120.91(13) yes
N(3) C(19) C(20) 110.52(11) yes
N(3) C(19) C(27) 108.03(10) yes
N(3) C(19) C(28) 109.62(11) yes
C(20) C(19) C(27) 109.64(11) yes
C(20) C(19) C(28) 109.79(11) yes
C(27) C(19) C(28) 109.20(11) yes
C(19) C(20) C(21) 108.94(11) yes
C(20) C(21) C(22) 109.29(11) yes
C(20) C(21) C(26) 109.57(12) yes
C(22) C(21) C(26) 109.23(12) yes
C(21) C(22) C(23) 109.49(11) yes
C(22) C(23) C(24) 109.97(11) yes
C(22) C(23) C(27) 109.51(12) yes
C(24) C(23) C(27) 109.54(11) yes
C(23) C(24) C(25) 109.41(12) yes
C(24) C(25) C(26) 109.33(12) yes
C(24) C(25) C(28) 109.63(12) yes
C(26) C(25) C(28) 109.46(13) yes
C(21) C(26) C(25) 110.09(12) yes
C(19) C(27) C(23) 109.10(11) yes
C(19) C(28) C(25) 109.27(11) yes
C(1) C(2) H(1) 120.7 no
C(3) C(2) H(1) 120.7 no
C(2) C(3) H(2) 120.3 no
C(4) C(3) H(2) 120.3 no
C(3) C(4) H(3) 120.7 no
C(5) C(4) H(3) 120.7 no
N(1) C(5) H(4) 118.6 no
C(4) C(5) H(4) 118.6 no
N(2) C(6) H(5) 109.1 no
N(2) C(6) H(6) 109.1 no
C(1) C(6) H(5) 109.1 no
C(1) C(6) H(6) 109.1 no
H(5) C(6) H(6) 109.5 no
C(8) C(9) H(7) 119.8 no
C(10) C(9) H(7) 119.8 no
C(9) C(10) H(8) 119.8 no
C(11) C(10) H(8) 119.8 no
C(10) C(11) H(9) 119.4 no
C(12) C(11) H(9) 119.4 no
C(8) C(13) H(10) 109.5 no
C(8) C(13) H(11) 109.5 no
C(8) C(13) H(12) 109.5 no
H(10) C(13) H(11) 109.5 no
H(10) C(13) H(12) 109.5 no
H(11) C(13) H(12) 109.5 no
C(12) C(14) H(13) 109.5 no
C(12) C(14) H(14) 109.5 no
C(12) C(14) H(15) 109.5 no
H(13) C(14) H(14) 109.5 no
H(13) C(14) H(15) 109.5 no
H(14) C(14) H(15) 109.5 no
C(19) C(20) H(16) 109.6 no
C(19) C(20) H(17) 109.6 no
C(21) C(20) H(16) 109.6 no
C(21) C(20) H(17) 109.6 no
H(16) C(20) H(17) 109.5 no
C(20) C(21) H(18) 109.6 no
C(22) C(21) H(18) 109.6 no
C(26) C(21) H(18) 109.6 no
C(21) C(22) H(19) 109.5 no
C(21) C(22) H(20) 109.5 no
C(23) C(22) H(19) 109.5 no
C(23) C(22) H(20) 109.5 no
H(19) C(22) H(20) 109.5 no
C(22) C(23) H(21) 109.3 no
C(24) C(23) H(21) 109.3 no
C(27) C(23) H(21) 109.3 no
C(23) C(24) H(22) 109.5 no
C(23) C(24) H(23) 109.5 no
C(25) C(24) H(22) 109.5 no
C(25) C(24) H(23) 109.5 no
H(22) C(24) H(23) 109.5 no
C(24) C(25) H(24) 109.5 no
C(26) C(25) H(24) 109.5 no
C(28) C(25) H(24) 109.5 no
C(21) C(26) H(25) 109.3 no
C(21) C(26) H(26) 109.3 no
C(25) C(26) H(25) 109.3 no
C(25) C(26) H(26) 109.3 no
H(25) C(26) H(26) 109.5 no
C(19) C(27) H(27) 109.6 no
C(19) C(27) H(28) 109.6 no
C(23) C(27) H(27) 109.6 no
C(23) C(27) H(28) 109.6 no
H(27) C(27) H(28) 109.5 no
C(19) C(28) H(29) 109.5 no
C(19) C(28) H(30) 109.5 no
C(25) C(28) H(29) 109.5 no
C(25) C(28) H(30) 109.5 no
H(29) C(28) H(30) 109.5 no

loop_
_geom_bond_atom_site_label_1
_geom_bond_atom_site_label_2
_geom_bond_distance
_geom_bond_publ_flag
V(1) Cl(1) 2.2677(3) yes
V(1) Cl(2) 2.2709(4) yes
V(1) N(1) 2.2241(11) yes
V(1) N(2) 1.8580(12) yes
V(1) N(3) 1.6517(12) yes
N(1) C(1) 1.3386(18) yes
N(1) C(5) 1.3536(18) yes
N(2) C(6) 1.4689(18) yes
N(2) C(7) 1.4400(17) yes
N(3) C(19) 1.4384(17) yes
C(1) C(2) 1.394(2) yes
C(1) C(6) 1.4992(19) yes
C(2) C(3) 1.378(2) yes
C(3) C(4) 1.392(2) yes
C(4) C(5) 1.372(2) yes
C(7) C(8) 1.3989(19) yes
C(7) C(12) 1.4096(19) yes
C(8) C(9) 1.405(2) yes
C(8) C(13) 1.513(2) yes
C(9) C(10) 1.384(2) yes
C(10) C(11) 1.392(2) yes
C(11) C(12) 1.393(2) yes
C(12) C(14) 1.508(2) yes
C(19) C(20) 1.540(2) yes
C(19) C(27) 1.545(2) yes
C(19) C(28) 1.541(2) yes
C(20) C(21) 1.543(2) yes
C(21) C(22) 1.539(2) yes
C(21) C(26) 1.536(2) yes
C(22) C(23) 1.528(2) yes
C(23) C(24) 1.537(2) yes
C(23) C(27) 1.537(2) yes
C(24) C(25) 1.529(2) yes
C(25) C(26) 1.527(2) yes
C(25) C(28) 1.540(2) yes
C(2) H(1) 0.940 no
C(3) H(2) 0.930 no
C(4) H(3) 1.000 no
C(5) H(4) 0.950 no
C(6) H(5) 0.970 no
C(6) H(6) 0.970 no
C(9) H(7) 1.020 no
C(10) H(8) 0.960 no
C(11) H(9) 0.980 no
C(13) H(10) 0.980 no
C(13) H(11) 0.980 no
C(13) H(12) 0.980 no
C(14) H(13) 0.930 no
C(14) H(14) 0.930 no
C(14) H(15) 0.930 no
C(20) H(16) 1.000 no
C(20) H(17) 1.000 no
C(21) H(18) 0.950 no
C(22) H(19) 0.990 no
C(22) H(20) 0.990 no
C(23) H(21) 1.040 no
C(24) H(22) 1.010 no
C(24) H(23) 1.010 no
C(25) H(24) 1.050 no
C(26) H(25) 0.950 no
C(26) H(26) 0.950 no
C(27) H(27) 0.960 no
C(27) H(28) 0.960 no
C(28) H(29) 1.000 no
C(28) H(30) 1.000 no

loop_
_geom_contact_atom_site_label_1
_geom_contact_atom_site_label_2
_geom_contact_distance
_geom_contact_site_symmetry_2
V(1) C(1) 3.0151(14) .
V(1) C(5) 3.2431(14) .
V(1) C(6) 2.9251(14) .
V(1) C(7) 2.9437(13) .
V(1) C(19) 3.0806(13) .
Cl(1) N(1) 3.0489(11) .
Cl(1) N(2) 3.5228(12) .
Cl(1) N(3) 3.0049(12) .
Cl(1) C(3) 3.4546(14) 4_454
Cl(1) C(5) 3.5200(14) .
Cl(2) N(1) 3.0060(11) .
Cl(2) N(2) 3.5488(12) .
Cl(2) N(3) 2.9447(12) .
Cl(2) C(5) 3.4132(15) .
N(1) Cl(1) 3.0489(11) .
N(1) Cl(2) 3.0060(11) .
N(1) N(2) 2.5901(15) .
N(1) C(2) 2.3952(18) .
N(1) C(3) 2.7720(18) .
N(1) C(4) 2.3924(18) .
N(1) C(6) 2.3891(17) .
N(2) Cl(1) 3.5228(12) .
N(2) Cl(2) 3.5488(12) .
N(2) N(1) 2.5901(15) .
N(2) N(3) 2.6404(16) .
N(2) C(1) 2.4461(18) .
N(2) C(8) 2.4497(18) .
N(2) C(12) 2.4513(18) .
N(2) C(13) 2.8852(18) .
N(2) C(14) 2.8873(19) .
N(3) Cl(1) 3.0049(12) .
N(3) Cl(2) 2.9447(12) .
N(3) N(2) 2.6404(16) .
N(3) C(7) 2.9542(17) .
N(3) C(8) 3.5678(17) .
N(3) C(12) 3.5265(18) .
N(3) C(20) 2.4484(18) .
N(3) C(27) 2.4149(18) .
N(3) C(28) 2.4357(19) .
C(1) V(1) 3.0151(14) .
C(1) N(2) 2.4461(18) .
C(1) C(3) 2.383(2) .
C(1) C(4) 2.729(2) .
C(1) C(5) 2.310(2) .
C(2) N(1) 2.3952(18) .
C(2) C(4) 2.392(2) .
C(2) C(5) 2.726(2) .
C(2) C(6) 2.5438(19) .
C(3) Cl(1) 3.4546(14) 4_455
C(3) N(1) 2.7720(18) .
C(3) C(1) 2.383(2) .
C(3) C(5) 2.376(2) .
C(4) N(1) 2.3924(18) .
C(4) C(1) 2.729(2) .
C(4) C(2) 2.392(2) .
C(5) V(1) 3.2431(14) .
C(5) Cl(1) 3.5200(14) .
C(5) Cl(2) 3.4132(15) .
C(5) C(1) 2.310(2) .
C(5) C(2) 2.726(2) .
C(5) C(3) 2.376(2) .
C(6) V(1) 2.9251(14) .
C(6) N(1) 2.3891(17) .
C(6) C(2) 2.5438(19) .
C(6) C(7) 2.4033(18) .
C(6) C(8) 3.2021(19) .
C(6) C(12) 3.2472(19) .
C(6) C(13) 3.429(2) .
C(6) C(14) 3.517(2) .
C(7) V(1) 2.9437(13) .
C(7) N(3) 2.9542(17) .
C(7) C(6) 2.4033(18) .
C(7) C(9) 2.4074(19) .
C(7) C(10) 2.7700(19) .
C(7) C(11) 2.398(2) .
C(7) C(13) 2.5358(19) .
C(7) C(14) 2.545(2) .
C(8) N(2) 2.4497(18) .
C(8) N(3) 3.5678(17) .
C(8) C(6) 3.2021(19) .
C(8) C(10) 2.421(2) .
C(8) C(11) 2.799(2) .
C(8) C(12) 2.457(2) .
C(9) C(7) 2.4074(19) .
C(9) C(11) 2.408(2) .
C(9) C(12) 2.813(2) .
C(9) C(13) 2.535(2) .
C(10) C(7) 2.7700(19) .
C(10) C(8) 2.421(2) .
C(10) C(12) 2.426(2) .
C(11) C(7) 2.398(2) .
C(11) C(8) 2.799(2) .
C(11) C(9) 2.408(2) .
C(11) C(14) 2.524(2) .
C(12) N(2) 2.4513(18) .
C(12) N(3) 3.5265(18) .
C(12) C(6) 3.2472(19) .
C(12) C(8) 2.457(2) .
C(12) C(9) 2.813(2) .
C(12) C(10) 2.426(2) .
C(13) N(2) 2.8852(18) .
C(13) C(6) 3.429(2) .
C(13) C(7) 2.5358(19) .
C(13) C(9) 2.535(2) .
C(14) N(2) 2.8873(19) .
C(14) C(6) 3.517(2) .
C(14) C(7) 2.545(2) .
C(14) C(11) 2.524(2) .
C(19) V(1) 3.0806(13) .
C(19) C(21) 2.5091(19) .
C(19) C(22) 2.9381(19) .
C(19) C(23) 2.5102(19) .
C(19) C(24) 2.945(2) .
C(19) C(25) 2.513(2) .
C(19) C(26) 2.9357(19) .
C(20) N(3) 2.4484(18) .
C(20) C(22) 2.513(2) .
C(20) C(23) 2.948(2) .
C(20) C(24) 3.558(2) .
C(20) C(25) 2.954(2) .
C(20) C(26) 2.516(2) .
C(20) C(27) 2.522(2) .
C(20) C(28) 2.521(2) .
C(21) C(19) 2.5091(19) .
C(21) C(23) 2.504(2) .
C(21) C(24) 2.941(2) .
C(21) C(25) 2.510(2) .
C(21) C(27) 2.946(2) .
C(21) C(28) 2.947(2) .
C(22) C(19) 2.9381(19) .
C(22) C(20) 2.513(2) .
C(22) C(24) 2.510(2) .
C(22) C(25) 2.942(2) .
C(22) C(26) 2.507(2) .
C(22) C(27) 2.502(2) .
C(22) C(28) 3.5499(19) .
C(23) C(19) 2.5102(19) .
C(23) C(20) 2.948(2) .
C(23) C(21) 2.504(2) .
C(23) C(25) 2.503(2) .
C(23) C(26) 2.925(2) .
C(23) C(28) 2.9422(19) .
C(24) C(19) 2.945(2) .
C(24) C(20) 3.558(2) .
C(24) C(21) 2.941(2) .
C(24) C(22) 2.510(2) .
C(24) C(26) 2.493(2) .
C(24) C(27) 2.510(2) .
C(24) C(28) 2.509(2) .
C(25) C(19) 2.513(2) .
C(25) C(20) 2.954(2) .
C(25) C(21) 2.510(2) .
C(25) C(22) 2.942(2) .
C(25) C(23) 2.503(2) .
C(25) C(27) 2.944(2) .
C(26) C(19) 2.9357(19) .
C(26) C(20) 2.516(2) .
C(26) C(22) 2.507(2) .
C(26) C(23) 2.925(2) .
C(26) C(24) 2.493(2) .
C(26) C(27) 3.542(2) .
C(26) C(28) 2.504(2) .
C(27) N(3) 2.4149(18) .
C(27) C(20) 2.522(2) .
C(27) C(21) 2.946(2) .
C(27) C(22) 2.502(2) .
C(27) C(24) 2.510(2) .
C(27) C(25) 2.944(2) .
C(27) C(26) 3.542(2) .
C(27) C(28) 2.515(2) .
C(28) N(3) 2.4357(19) .
C(28) C(20) 2.521(2) .
C(28) C(21) 2.947(2) .
C(28) C(22) 3.5499(19) .
C(28) C(23) 2.9422(19) .
C(28) C(24) 2.509(2) .
C(28) C(26) 2.504(2) .
C(28) C(27) 2.515(2) .
V(1) H(4) 3.319 .
V(1) H(5) 3.514 .
V(1) H(6) 3.559 .
V(1) H(11) 3.292 .
V(1) H(15) 3.275 .
Cl(1) H(1) 3.511 4_454
Cl(1) H(2) 2.761 4_454
Cl(1) H(4) 3.302 .
Cl(1) H(7) 3.434 4_554
Cl(1) H(13) 3.192 3_556
Cl(1) H(14) 3.438 3_556
Cl(1) H(15) 3.180 .
Cl(1) H(23) 3.073 3_546
Cl(1) H(28) 3.072 3_546
Cl(2) H(3) 2.971 2_557
Cl(2) H(4) 3.246 .
Cl(2) H(7) 2.978 2_457
Cl(2) H(10) 3.048 2_457
Cl(2) H(11) 3.263 .
Cl(2) H(24) 3.325 2_457
Cl(2) H(25) 3.535 2_457
Cl(2) H(29) 3.355 .
Cl(2) H(30) 3.026 2_457
N(1) H(1) 3.236 .
N(1) H(3) 3.291 .
N(1) H(4) 1.992 .
N(1) H(5) 2.978 .
N(1) H(6) 3.045 .
N(1) H(21) 2.855 3_546
N(1) H(24) 3.241 2_457
N(1) H(29) 3.510 2_457
N(2) H(5) 2.008 .
N(2) H(6) 2.008 .
N(2) H(11) 2.786 .
N(2) H(12) 2.878 .
N(2) H(14) 2.789 .
N(2) H(15) 2.867 .
N(2) H(24) 3.567 2_457
N(3) H(11) 3.251 .
N(3) H(15) 3.203 .
N(3) H(16) 2.672 .
N(3) H(17) 2.657 .
N(3) H(27) 2.611 .
N(3) H(28) 2.603 .
N(3) H(29) 2.635 .
N(3) H(30) 2.660 .
C(1) H(1) 2.041 .
C(1) H(2) 3.230 .
C(1) H(4) 3.164 .
C(1) H(5) 2.035 .
C(1) H(6) 2.035 .
C(1) H(21) 2.792 3_546
C(1) H(24) 2.956 2_457
C(1) H(29) 3.550 2_457
C(2) H(2) 2.014 .
C(2) H(3) 3.301 .
C(2) H(5) 2.826 .
C(2) H(6) 2.750 .
C(2) H(9) 3.424 2_447
C(2) H(21) 2.833 3_546
C(2) H(23) 3.132 2_457
C(2) H(24) 3.345 2_457
C(2) H(29) 3.285 2_457
C(3) H(1) 2.026 .
C(3) H(3) 2.088 .
C(3) H(4) 3.231 .
C(3) H(7) 3.522 1_455
C(3) H(8) 3.005 1_455
C(3) H(21) 2.882 3_546
C(3) H(23) 3.501 2_457
C(3) H(29) 2.942 2_457
C(4) H(1) 3.247 .
C(4) H(2) 2.027 .
C(4) H(4) 2.008 .
C(4) H(8) 3.402 1_455
C(4) H(11) 3.558 2_457
C(4) H(21) 2.894 3_546
C(4) H(22) 3.550 3_546
C(4) H(25) 3.060 1_455
C(4) H(29) 2.901 2_457
C(5) H(2) 3.220 .
C(5) H(3) 2.069 .
C(5) H(10) 3.578 2_457
C(5) H(11) 3.371 2_457
C(5) H(21) 2.872 3_546
C(5) H(23) 3.551 3_546
C(5) H(25) 3.432 1_455
C(5) H(29) 3.182 2_457
C(6) H(1) 2.729 .
C(6) H(11) 3.563 .
C(6) H(12) 2.983 .
C(6) H(14) 3.038 .
C(6) H(18) 3.361 4_555
C(6) H(19) 3.455 4_555
C(6) H(20) 3.250 4_555
C(6) H(24) 3.217 2_457
C(7) H(5) 2.622 .
C(7) H(6) 2.572 .
C(7) H(7) 3.333 .
C(7) H(9) 3.288 .
C(7) H(10) 3.325 .
C(7) H(11) 2.752 .
C(7) H(12) 2.815 .
C(7) H(13) 3.292 .
C(7) H(14) 2.760 .
C(7) H(15) 2.781 .
C(7) H(16) 3.131 .
C(7) H(20) 3.079 4_555
C(7) H(30) 3.521 .
C(8) H(5) 3.595 .
C(8) H(6) 2.947 .
C(8) H(7) 2.107 .
C(8) H(8) 3.287 .
C(8) H(10) 2.058 .
C(8) H(11) 2.058 .
C(8) H(12) 2.058 .
C(8) H(16) 3.441 .
C(8) H(17) 3.135 4_555
C(8) H(20) 2.998 4_555
C(8) H(30) 3.067 .
C(9) H(2) 3.304 1_655
C(9) H(3) 3.472 1_655
C(9) H(8) 2.040 .
C(9) H(9) 3.288 .
C(9) H(10) 2.572 .
C(9) H(11) 3.178 .
C(9) H(12) 3.133 .
C(9) H(16) 3.510 .
C(9) H(17) 3.117 4_555
C(9) H(20) 3.201 4_555
C(9) H(27) 3.352 4_555
C(9) H(30) 3.443 .
C(10) H(2) 3.130 1_655
C(10) H(3) 3.434 1_655
C(10) H(5) 3.524 2_547
C(10) H(7) 2.088 .
C(10) H(9) 2.058 .
C(10) H(16) 3.309 .
C(10) H(19) 3.092 3_646
C(10) H(20) 3.464 4_555
C(10) H(27) 3.416 4_555
C(11) H(1) 3.060 2_547
C(11) H(7) 3.328 .
C(11) H(8) 2.047 .
C(11) H(13) 2.554 .
C(11) H(14) 3.126 .
C(11) H(15) 3.091 .
C(11) H(16) 2.983 .
C(11) H(19) 3.142 3_646
C(11) H(20) 3.557 4_555
C(12) H(1) 3.595 2_547
C(12) H(5) 3.049 .
C(12) H(6) 3.581 .
C(12) H(8) 3.288 .
C(12) H(9) 2.059 .
C(12) H(13) 2.019 .
C(12) H(14) 2.019 .
C(12) H(15) 2.018 .
C(12) H(16) 2.901 .
C(12) H(20) 3.386 4_555
C(13) H(4) 3.351 2_557
C(13) H(6) 2.951 .
C(13) H(7) 2.714 .
C(13) H(17) 2.993 4_555
C(13) H(24) 3.205 2_457
C(13) H(26) 3.359 2_457
C(13) H(30) 3.157 .
C(14) H(5) 3.081 .
C(14) H(9) 2.685 .
C(14) H(10) 3.501 4_554
C(14) H(16) 3.556 .
C(14) H(28) 3.518 3_546
C(19) H(16) 2.099 .
C(19) H(17) 2.099 .
C(19) H(18) 3.333 .
C(19) H(20) 3.252 .
C(19) H(21) 3.413 .
C(19) H(23) 3.275 .
C(19) H(24) 3.425 .
C(19) H(25) 3.239 .
C(19) H(27) 2.074 .
C(19) H(28) 2.074 .
C(19) H(29) 2.099 .
C(19) H(30) 2.099 .
C(20) H(12) 3.322 4_554
C(20) H(15) 3.488 .
C(20) H(18) 2.065 .
C(20) H(19) 3.371 .
C(20) H(20) 2.694 .
C(20) H(25) 2.687 .
C(20) H(26) 3.336 .
C(20) H(27) 2.700 .
C(20) H(28) 3.351 .
C(20) H(29) 3.386 .
C(20) H(30) 2.713 .
C(21) H(6) 3.130 4_554
C(21) H(12) 3.406 4_554
C(21) H(16) 2.101 .
C(21) H(17) 2.101 .
C(21) H(19) 2.089 .
C(21) H(20) 2.089 .
C(21) H(21) 3.406 .
C(21) H(22) 3.273 .
C(21) H(24) 3.420 .
C(21) H(25) 2.056 .
C(21) H(26) 2.056 .
C(21) H(27) 3.257 .
C(21) H(30) 3.274 .
C(22) H(5) 3.430 4_554
C(22) H(6) 3.087 4_554
C(22) H(8) 3.384 3_656
C(22) H(9) 3.448 3_656
C(22) H(16) 3.381 .
C(22) H(17) 2.705 .
C(22) H(18) 2.061 .
C(22) H(21) 2.113 .
C(22) H(22) 2.709 .
C(22) H(23) 3.382 .
C(22) H(25) 3.328 .
C(22) H(26) 2.680 .
C(22) H(27) 2.681 .
C(22) H(28) 3.332 .
C(23) H(17) 3.275 .
C(23) H(18) 3.325 .
C(23) H(19) 2.079 .
C(23) H(20) 2.079 .
C(23) H(22) 2.102 .
C(23) H(23) 2.102 .
C(23) H(24) 3.415 .
C(23) H(26) 3.226 .
C(23) H(27) 2.067 .
C(23) H(28) 2.066 .
C(23) H(29) 3.269 .
C(24) H(19) 2.703 .
C(24) H(20) 3.366 .
C(24) H(21) 2.121 .
C(24) H(24) 2.124 .
C(24) H(25) 3.314 .
C(24) H(26) 2.664 .
C(24) H(27) 3.341 .
C(24) H(28) 2.686 .
C(24) H(29) 2.702 .
C(24) H(30) 3.374 .
C(25) H(12) 3.287 2_557
C(25) H(16) 3.283 .
C(25) H(18) 3.329 .
C(25) H(19) 3.269 .
C(25) H(21) 3.403 .
C(25) H(22) 2.095 .
C(25) H(23) 2.095 .
C(25) H(25) 2.048 .
C(25) H(26) 2.048 .
C(25) H(28) 3.249 .
C(25) H(29) 2.098 .
C(25) H(30) 2.098 .
C(26) H(3) 3.156 1_655
C(26) H(4) 3.525 1_655
C(26) H(9) 3.584 3_656
C(26) H(12) 3.417 2_557
C(26) H(16) 2.713 .
C(26) H(17) 3.382 .
C(26) H(18) 2.059 .
C(26) H(19) 2.701 .
C(26) H(20) 3.365 .
C(26) H(22) 2.691 .
C(26) H(23) 3.369 .
C(26) H(24) 2.122 .
C(26) H(29) 3.370 .
C(26) H(30) 2.701 .
C(27) H(14) 3.392 3_556
C(27) H(16) 3.389 .
C(27) H(17) 2.714 .
C(27) H(19) 3.360 .
C(27) H(20) 2.684 .
C(27) H(21) 2.121 .
C(27) H(22) 3.386 .
C(27) H(23) 2.703 .
C(27) H(29) 2.705 .
C(27) H(30) 3.383 .
C(28) H(11) 3.286 .
C(28) H(16) 2.715 .
C(28) H(17) 3.387 .
C(28) H(22) 3.385 .
C(28) H(23) 2.703 .
C(28) H(24) 2.134 .
C(28) H(25) 2.676 .
C(28) H(26) 3.326 .
C(28) H(27) 3.347 .
C(28) H(28) 2.690 .
H(1) Cl(1) 3.511 4_455
H(1) N(1) 3.236 .
H(1) C(1) 2.041 .
H(1) C(3) 2.026 .
H(1) C(4) 3.247 .
H(1) C(6) 2.729 .
H(1) C(11) 3.060 2_447
H(1) C(12) 3.595 2_447
H(1) H(2) 2.327 .
H(1) H(5) 2.846 .
H(1) H(6) 2.707 .
H(1) H(9) 2.571 2_447
H(1) H(13) 3.191 2_447
H(1) H(21) 3.381 3_546
H(1) H(23) 2.976 2_457
H(2) Cl(1) 2.761 4_455
H(2) C(1) 3.230 .
H(2) C(2) 2.014 .
H(2) C(4) 2.027 .
H(2) C(5) 3.220 .
H(2) C(9) 3.304 1_455
H(2) C(10) 3.130 1_455
H(2) H(1) 2.327 .
H(2) H(3) 2.372 .
H(2) H(7) 2.772 1_455
H(2) H(8) 2.440 1_455
H(2) H(21) 3.444 3_546
H(2) H(23) 3.599 2_457
H(2) H(29) 3.286 2_457
H(3) Cl(2) 2.971 2_457
H(3) N(1) 3.291 .
H(3) C(2) 3.301 .
H(3) C(3) 2.088 .
H(3) C(5) 2.069 .
H(3) C(9) 3.472 1_455
H(3) C(10) 3.434 1_455
H(3) C(26) 3.156 1_455
H(3) H(2) 2.372 .
H(3) H(4) 2.337 .
H(3) H(7) 3.233 1_455
H(3) H(8) 3.186 1_455
H(3) H(11) 3.324 2_457
H(3) H(21) 3.496 3_546
H(3) H(22) 3.496 3_546
H(3) H(25) 2.227 1_455
H(3) H(26) 3.439 1_455
H(3) H(29) 3.277 2_457
H(4) V(1) 3.319 .
H(4) Cl(1) 3.302 .
H(4) Cl(2) 3.246 .
H(4) N(1) 1.992 .
H(4) C(1) 3.164 .
H(4) C(3) 3.231 .
H(4) C(4) 2.008 .
H(4) C(13) 3.351 2_457
H(4) C(26) 3.525 1_455
H(4) H(3) 2.337 .
H(4) H(10) 2.884 2_457
H(4) H(11) 2.952 2_457
H(4) H(13) 3.268 3_556
H(4) H(21) 3.440 3_546
H(4) H(23) 3.462 3_546
H(4) H(25) 3.011 1_455
H(4) H(26) 3.154 1_455
H(5) V(1) 3.514 .
H(5) N(1) 2.978 .
H(5) N(2) 2.008 .
H(5) C(1) 2.035 .
H(5) C(2) 2.826 .
H(5) C(7) 2.622 .
H(5) C(8) 3.595 .
H(5) C(10) 3.524 2_447
H(5) C(12) 3.049 .
H(5) C(14) 3.081 .
H(5) C(22) 3.430 4_555
H(5) H(1) 2.846 .
H(5) H(6) 1.584 .
H(5) H(8) 2.991 2_447
H(5) H(9) 3.450 2_447
H(5) H(14) 2.428 .
H(5) H(15) 3.463 .
H(5) H(18) 3.585 4_555
H(5) H(19) 3.007 4_555
H(5) H(20) 3.033 4_555
H(5) H(21) 3.489 3_546
H(5) H(27) 3.307 3_546
H(6) V(1) 3.559 .
H(6) N(1) 3.045 .
H(6) N(2) 2.008 .
H(6) C(1) 2.035 .
H(6) C(2) 2.750 .
H(6) C(7) 2.572 .
H(6) C(8) 2.947 .
H(6) C(12) 3.581 .
H(6) C(13) 2.951 .
H(6) C(21) 3.130 4_555
H(6) C(22) 3.087 4_555
H(6) H(1) 2.707 .
H(6) H(5) 1.584 .
H(6) H(11) 3.279 .
H(6) H(12) 2.311 .
H(6) H(18) 2.436 4_555
H(6) H(19) 2.995 4_555
H(6) H(20) 2.722 4_555
H(6) H(24) 2.805 2_457
H(7) Cl(1) 3.434 4_555
H(7) Cl(2) 2.978 2_557
H(7) C(3) 3.522 1_655
H(7) C(7) 3.333 .
H(7) C(8) 2.107 .
H(7) C(10) 2.088 .
H(7) C(11) 3.328 .
H(7) C(13) 2.714 .
H(7) H(2) 2.772 1_655
H(7) H(3) 3.233 1_655
H(7) H(8) 2.369 .
H(7) H(10) 2.365 .
H(7) H(11) 3.413 .
H(7) H(12) 3.335 .
H(7) H(15) 3.339 4_555
H(7) H(17) 2.906 4_555
H(7) H(27) 3.306 4_555
H(8) C(3) 3.005 1_655
H(8) C(4) 3.402 1_655
H(8) C(8) 3.287 .
H(8) C(9) 2.040 .
H(8) C(11) 2.047 .
H(8) C(12) 3.288 .
H(8) C(22) 3.384 3_646
H(8) H(2) 2.440 1_655
H(8) H(3) 3.186 1_655
H(8) H(5) 2.991 2_547
H(8) H(7) 2.369 .
H(8) H(9) 2.351 .
H(8) H(19) 2.470 3_646
H(8) H(27) 3.393 4_555
H(9) C(2) 3.424 2_547
H(9) C(7) 3.288 .
H(9) C(9) 3.288 .
H(9) C(10) 2.058 .
H(9) C(12) 2.059 .
H(9) C(14) 2.685 .
H(9) C(22) 3.448 3_646
H(9) C(26) 3.584 3_646
H(9) H(1) 2.571 2_547
H(9) H(5) 3.450 2_547
H(9) H(8) 2.351 .
H(9) H(13) 2.359 .
H(9) H(14) 3.333 .
H(9) H(15) 3.283 .
H(9) H(16) 3.393 .
H(9) H(18) 3.528 3_646
H(9) H(19) 2.554 3_646
H(9) H(22) 3.598 3_646
H(9) H(26) 2.766 3_646
H(10) Cl(2) 3.048 2_557
H(10) C(5) 3.578 2_557
H(10) C(7) 3.325 .
H(10) C(8) 2.058 .
H(10) C(9) 2.572 .
H(10) C(14) 3.501 4_555
H(10) H(4) 2.884 2_557
H(10) H(7) 2.365 .
H(10) H(11) 1.600 .
H(10) H(12) 1.600 .
H(10) H(13) 3.080 4_555
H(10) H(15) 3.068 4_555
H(10) H(17) 2.800 4_555
H(10) H(26) 3.314 2_457
H(10) H(30) 3.297 .
H(11) V(1) 3.292 .
H(11) Cl(2) 3.263 .
H(11) N(2) 2.786 .
H(11) N(3) 3.251 .
H(11) C(4) 3.558 2_557
H(11) C(5) 3.371 2_557
H(11) C(6) 3.563 .
H(11) C(7) 2.752 .
H(11) C(8) 2.058 .
H(11) C(9) 3.178 .
H(11) C(28) 3.286 .
H(11) H(3) 3.324 2_557
H(11) H(4) 2.952 2_557
H(11) H(6) 3.279 .
H(11) H(7) 3.413 .
H(11) H(10) 1.600 .
H(11) H(12) 1.600 .
H(11) H(24) 3.011 2_457
H(11) H(25) 3.336 2_457
H(11) H(26) 3.305 2_457
H(11) H(29) 3.144 .
H(11) H(30) 2.662 .
H(12) N(2) 2.878 .
H(12) C(6) 2.983 .
H(12) C(7) 2.815 .
H(12) C(8) 2.058 .
H(12) C(9) 3.133 .
H(12) C(20) 3.322 4_555
H(12) C(21) 3.406 4_555
H(12) C(25) 3.287 2_457
H(12) C(26) 3.417 2_457
H(12) H(6) 2.311 .
H(12) H(7) 3.335 .
H(12) H(10) 1.600 .
H(12) H(11) 1.600 .
H(12) H(16) 3.510 4_555
H(12) H(17) 2.675 4_555
H(12) H(18) 2.828 4_555
H(12) H(20) 3.353 4_555
H(12) H(22) 3.330 2_457
H(12) H(24) 2.530 2_457
H(12) H(25) 3.564 2_457
H(12) H(26) 2.910 2_457
H(13) Cl(1) 3.192 3_546
H(13) C(7) 3.292 .
H(13) C(11) 2.554 .
H(13) C(12) 2.019 .
H(13) H(1) 3.191 2_547
H(13) H(4) 3.268 3_546
H(13) H(9) 2.359 .
H(13) H(10) 3.080 4_554
H(13) H(14) 1.519 .
H(13) H(15) 1.519 .
H(14) Cl(1) 3.438 3_546
H(14) N(2) 2.789 .
H(14) C(6) 3.038 .
H(14) C(7) 2.760 .
H(14) C(11) 3.126 .
H(14) C(12) 2.019 .
H(14) C(27) 3.392 3_546
H(14) H(5) 2.428 .
H(14) H(9) 3.333 .
H(14) H(13) 1.519 .
H(14) H(15) 1.519 .
H(14) H(27) 2.980 3_546
H(14) H(28) 2.908 3_546
H(15) V(1) 3.275 .
H(15) Cl(1) 3.180 .
H(15) N(2) 2.867 .
H(15) N(3) 3.203 .
H(15) C(7) 2.781 .
H(15) C(11) 3.091 .
H(15) C(12) 2.018 .
H(15) C(20) 3.488 .
H(15) H(5) 3.463 .
H(15) H(7) 3.339 4_554
H(15) H(9) 3.283 .
H(15) H(10) 3.068 4_554
H(15) H(13) 1.519 .
H(15) H(14) 1.519 .
H(15) H(16) 3.256 .
H(15) H(17) 2.972 .
H(15) H(28) 3.312 3_546
H(16) N(3) 2.672 .
H(16) C(7) 3.131 .
H(16) C(8) 3.441 .
H(16) C(9) 3.510 .
H(16) C(10) 3.309 .
H(16) C(11) 2.983 .
H(16) C(12) 2.901 .
H(16) C(14) 3.556 .
H(16) C(19) 2.099 .
H(16) C(21) 2.101 .
H(16) C(22) 3.381 .
H(16) C(25) 3.283 .
H(16) C(26) 2.713 .
H(16) C(27) 3.389 .
H(16) C(28) 2.715 .
H(16) H(9) 3.393 .
H(16) H(12) 3.510 4_554
H(16) H(15) 3.256 .
H(16) H(17) 1.633 .
H(16) H(18) 2.381 .
H(16) H(22) 3.558 3_646
H(16) H(25) 2.521 .
H(16) H(26) 3.578 .
H(16) H(30) 2.525 .
H(17) N(3) 2.657 .
H(17) C(8) 3.135 4_554
H(17) C(9) 3.117 4_554
H(17) C(13) 2.993 4_554
H(17) C(19) 2.099 .
H(17) C(21) 2.101 .
H(17) C(22) 2.705 .
H(17) C(23) 3.275 .
H(17) C(26) 3.382 .
H(17) C(27) 2.714 .
H(17) C(28) 3.387 .
H(17) H(7) 2.906 4_554
H(17) H(10) 2.800 4_554
H(17) H(12) 2.675 4_554
H(17) H(15) 2.972 .
H(17) H(16) 1.633 .
H(17) H(18) 2.383 .
H(17) H(20) 2.505 .
H(17) H(27) 2.526 .
H(17) H(28) 3.590 .
H(18) C(6) 3.361 4_554
H(18) C(19) 3.333 .
H(18) C(20) 2.065 .
H(18) C(22) 2.061 .
H(18) C(23) 3.325 .
H(18) C(25) 3.329 .
H(18) C(26) 2.059 .
H(18) H(5) 3.585 4_554
H(18) H(6) 2.436 4_554
H(18) H(9) 3.528 3_656
H(18) H(12) 2.828 4_554
H(18) H(16) 2.381 .
H(18) H(17) 2.383 .
H(18) H(19) 2.366 .
H(18) H(20) 2.375 .
H(18) H(22) 2.887 3_646
H(18) H(23) 3.577 3_646
H(18) H(25) 2.347 .
H(18) H(26) 2.345 .
H(19) C(6) 3.455 4_554
H(19) C(10) 3.092 3_656
H(19) C(11) 3.142 3_656
H(19) C(20) 3.371 .
H(19) C(21) 2.089 .
H(19) C(23) 2.079 .
H(19) C(24) 2.703 .
H(19) C(25) 3.269 .
H(19) C(26) 2.701 .
H(19) C(27) 3.360 .
H(19) H(5) 3.007 4_554
H(19) H(6) 2.995 4_554
H(19) H(8) 2.470 3_656
H(19) H(9) 2.554 3_656
H(19) H(18) 2.366 .
H(19) H(20) 1.617 .
H(19) H(21) 2.397 .
H(19) H(22) 2.519 .
H(19) H(25) 3.566 .
H(19) H(26) 2.513 .
H(19) H(27) 3.582 .
H(20) C(6) 3.250 4_554
H(20) C(7) 3.079 4_554
H(20) C(8) 2.998 4_554
H(20) C(9) 3.201 4_554
H(20) C(10) 3.464 4_554
H(20) C(11) 3.557 4_554
H(20) C(12) 3.386 4_554
H(20) C(19) 3.252 .
H(20) C(20) 2.694 .
H(20) C(21) 2.089 .
H(20) C(23) 2.079 .
H(20) C(24) 3.366 .
H(20) C(26) 3.365 .
H(20) C(27) 2.684 .
H(20) H(5) 3.033 4_554
H(20) H(6) 2.722 4_554
H(20) H(12) 3.353 4_554
H(20) H(17) 2.505 .
H(20) H(18) 2.375 .
H(20) H(19) 1.617 .
H(20) H(21) 2.403 .
H(20) H(26) 3.586 .
H(20) H(27) 2.495 .
H(20) H(28) 3.560 .
H(21) N(1) 2.855 3_556
H(21) C(1) 2.792 3_556
H(21) C(2) 2.833 3_556
H(21) C(3) 2.882 3_556
H(21) C(4) 2.894 3_556
H(21) C(5) 2.872 3_556
H(21) C(19) 3.413 .
H(21) C(21) 3.406 .
H(21) C(22) 2.113 .
H(21) C(24) 2.121 .
H(21) C(25) 3.403 .
H(21) C(27) 2.121 .
H(21) H(1) 3.381 3_556
H(21) H(2) 3.444 3_556
H(21) H(3) 3.496 3_556
H(21) H(4) 3.440 3_556
H(21) H(5) 3.489 3_556
H(21) H(19) 2.397 .
H(21) H(20) 2.403 .
H(21) H(22) 2.418 .
H(21) H(23) 2.420 .
H(21) H(27) 2.395 .
H(21) H(28) 2.396 .
H(22) C(4) 3.550 3_556
H(22) C(21) 3.273 .
H(22) C(22) 2.709 .
H(22) C(23) 2.102 .
H(22) C(25) 2.095 .
H(22) C(26) 2.691 .
H(22) C(27) 3.386 .
H(22) C(28) 3.385 .
H(22) H(3) 3.496 3_556
H(22) H(9) 3.598 3_656
H(22) H(12) 3.330 2_557
H(22) H(16) 3.558 3_656
H(22) H(18) 2.887 3_656
H(22) H(19) 2.519 .
H(22) H(21) 2.418 .
H(22) H(23) 1.649 .
H(22) H(24) 2.418 .
H(22) H(25) 3.556 .
H(22) H(26) 2.491 .
H(23) Cl(1) 3.073 3_556
H(23) C(2) 3.132 2_557
H(23) C(3) 3.501 2_557
H(23) C(5) 3.551 3_556
H(23) C(19) 3.275 .
H(23) C(22) 3.382 .
H(23) C(23) 2.102 .
H(23) C(25) 2.095 .
H(23) C(26) 3.369 .
H(23) C(27) 2.703 .
H(23) C(28) 2.703 .
H(23) H(1) 2.976 2_557
H(23) H(2) 3.599 2_557
H(23) H(4) 3.462 3_556
H(23) H(18) 3.577 3_656
H(23) H(21) 2.420 .
H(23) H(22) 1.649 .
H(23) H(24) 2.421 .
H(23) H(26) 3.588 .
H(23) H(27) 3.578 .
H(23) H(28) 2.506 .
H(23) H(29) 2.508 .
H(24) Cl(2) 3.325 2_557
H(24) N(1) 3.241 2_557
H(24) N(2) 3.567 2_557
H(24) C(1) 2.956 2_557
H(24) C(2) 3.345 2_557
H(24) C(6) 3.217 2_557
H(24) C(13) 3.205 2_557
H(24) C(19) 3.425 .
H(24) C(21) 3.420 .
H(24) C(23) 3.415 .
H(24) C(24) 2.124 .
H(24) C(26) 2.122 .
H(24) C(28) 2.134 .
H(24) H(6) 2.805 2_557
H(24) H(11) 3.011 2_557
H(24) H(12) 2.530 2_557
H(24) H(22) 2.418 .
H(24) H(23) 2.421 .
H(24) H(25) 2.386 .
H(24) H(26) 2.387 .
H(24) H(29) 2.427 .
H(24) H(30) 2.424 .
H(25) Cl(2) 3.535 2_557
H(25) C(4) 3.060 1_655
H(25) C(5) 3.432 1_655
H(25) C(19) 3.239 .
H(25) C(20) 2.687 .
H(25) C(21) 2.056 .
H(25) C(22) 3.328 .
H(25) C(24) 3.314 .
H(25) C(25) 2.048 .
H(25) C(28) 2.676 .
H(25) H(3) 2.227 1_655
H(25) H(4) 3.011 1_655
H(25) H(11) 3.336 2_557
H(25) H(12) 3.564 2_557
H(25) H(16) 2.521 .
H(25) H(18) 2.347 .
H(25) H(19) 3.566 .
H(25) H(22) 3.556 .
H(25) H(24) 2.386 .
H(25) H(26) 1.551 .
H(25) H(29) 3.589 .
H(25) H(30) 2.507 .
H(26) C(13) 3.359 2_557
H(26) C(20) 3.336 .
H(26) C(21) 2.056 .
H(26) C(22) 2.680 .
H(26) C(23) 3.226 .
H(26) C(24) 2.664 .
H(26) C(25) 2.048 .
H(26) C(28) 3.326 .
H(26) H(3) 3.439 1_655
H(26) H(4) 3.154 1_655
H(26) H(9) 2.766 3_656
H(26) H(10) 3.314 2_557
H(26) H(11) 3.305 2_557
H(26) H(12) 2.910 2_557
H(26) H(16) 3.578 .
H(26) H(18) 2.345 .
H(26) H(19) 2.513 .
H(26) H(20) 3.586 .
H(26) H(22) 2.491 .
H(26) H(23) 3.588 .
H(26) H(24) 2.387 .
H(26) H(25) 1.551 .
H(26) H(30) 3.566 .
H(27) N(3) 2.611 .
H(27) C(9) 3.352 4_554
H(27) C(10) 3.416 4_554
H(27) C(19) 2.074 .
H(27) C(20) 2.700 .
H(27) C(21) 3.257 .
H(27) C(22) 2.681 .
H(27) C(23) 2.067 .
H(27) C(24) 3.341 .
H(27) C(28) 3.347 .
H(27) H(5) 3.307 3_556
H(27) H(7) 3.306 4_554
H(27) H(8) 3.393 4_554
H(27) H(14) 2.980 3_556
H(27) H(17) 2.526 .
H(27) H(19) 3.582 .
H(27) H(20) 2.495 .
H(27) H(21) 2.395 .
H(27) H(23) 3.578 .
H(27) H(28) 1.567 .
H(27) H(29) 3.581 .
H(28) Cl(1) 3.072 3_556
H(28) N(3) 2.603 .
H(28) C(14) 3.518 3_556
H(28) C(19) 2.074 .
H(28) C(20) 3.351 .
H(28) C(22) 3.332 .
H(28) C(23) 2.066 .
H(28) C(24) 2.686 .
H(28) C(25) 3.249 .
H(28) C(28) 2.690 .
H(28) H(14) 2.908 3_556
H(28) H(15) 3.312 3_556
H(28) H(17) 3.590 .
H(28) H(20) 3.560 .
H(28) H(21) 2.396 .
H(28) H(23) 2.506 .
H(28) H(27) 1.567 .
H(28) H(29) 2.512 .
H(29) Cl(2) 3.355 .
H(29) N(1) 3.510 2_557
H(29) N(3) 2.635 .
H(29) C(1) 3.550 2_557
H(29) C(2) 3.285 2_557
H(29) C(3) 2.942 2_557
H(29) C(4) 2.901 2_557
H(29) C(5) 3.182 2_557
H(29) C(19) 2.099 .
H(29) C(20) 3.386 .
H(29) C(23) 3.269 .
H(29) C(24) 2.702 .
H(29) C(25) 2.098 .
H(29) C(26) 3.370 .
H(29) C(27) 2.705 .
H(29) H(2) 3.286 2_557
H(29) H(3) 3.277 2_557
H(29) H(11) 3.144 .
H(29) H(23) 2.508 .
H(29) H(24) 2.427 .
H(29) H(25) 3.589 .
H(29) H(27) 3.581 .
H(29) H(28) 2.512 .
H(29) H(30) 1.633 .
H(30) Cl(2) 3.026 2_557
H(30) N(3) 2.660 .
H(30) C(7) 3.521 .
H(30) C(8) 3.067 .
H(30) C(9) 3.443 .
H(30) C(13) 3.157 .
H(30) C(19) 2.099 .
H(30) C(20) 2.713 .
H(30) C(21) 3.274 .
H(30) C(24) 3.374 .
H(30) C(25) 2.098 .
H(30) C(26) 2.701 .
H(30) C(27) 3.383 .
H(30) H(10) 3.297 .
H(30) H(11) 2.662 .
H(30) H(16) 2.525 .
H(30) H(24) 2.424 .
H(30) H(25) 2.507 .
H(30) H(26) 3.566 .
H(30) H(29) 1.633 .

loop_
_geom_torsion_atom_site_label_1
_geom_torsion_atom_site_label_2
_geom_torsion_atom_site_label_3
_geom_torsion_atom_site_label_4
_geom_torsion
Cl(1) V(1) N(1) C(1) 121.63(9)
Cl(1) V(1) N(1) C(5) -63.01(11)
Cl(1) V(1) N(2) C(6) -78.02(11)
Cl(1) V(1) N(2) C(7) 101.73(11)
Cl(1) V(1) N(3) C(19) 93.2(6)
Cl(2) V(1) N(1) C(1) -117.57(9)
Cl(2) V(1) N(1) C(5) 57.79(11)
Cl(2) V(1) N(2) C(6) 77.11(11)
Cl(2) V(1) N(2) C(7) -103.14(11)
Cl(2) V(1) N(3) C(19) -28.5(6)
N(1) V(1) N(2) C(6) 0.67(10)
N(1) V(1) N(2) C(7) -179.59(12)
N(2) V(1) N(1) C(1) 2.92(9)
N(2) V(1) N(1) C(5) 178.28(12)
N(1) V(1) N(3) C(19) -117.6(7)
N(3) V(1) N(1) C(1) -27.9(6)
N(3) V(1) N(1) C(5) 147.5(5)
N(2) V(1) N(3) C(19) -148.0(6)
N(3) V(1) N(2) C(6) 178.04(10)
N(3) V(1) N(2) C(7) -2.21(12)
V(1) N(1) C(1) C(2) 173.87(11)
V(1) N(1) C(1) C(6) -5.62(14)
V(1) N(1) C(5) C(4) -174.44(10)
C(1) N(1) C(5) C(4) 0.7(2)
C(5) N(1) C(1) C(2) -2.0(2)
C(5) N(1) C(1) C(6) 178.50(12)
V(1) N(2) C(6) C(1) -3.73(16)
V(1) N(2) C(7) C(8) 93.38(14)
V(1) N(2) C(7) C(12) -87.95(15)
C(6) N(2) C(7) C(8) -86.85(15)
C(6) N(2) C(7) C(12) 91.82(15)
C(7) N(2) C(6) C(1) 176.49(11)
V(1) N(3) C(19) C(20) -163.9(5)
V(1) N(3) C(19) C(27) -44.0(6)
V(1) N(3) C(19) C(28) 74.9(6)
N(1) C(1) C(2) C(3) 1.6(2)
N(1) C(1) C(6) N(2) 6.04(17)
C(2) C(1) C(6) N(2) -173.46(13)
C(6) C(1) C(2) C(3) -178.96(13)
C(1) C(2) C(3) C(4) 0.1(2)
C(2) C(3) C(4) C(5) -1.3(2)
C(3) C(4) C(5) N(1) 0.9(2)
N(2) C(7) C(8) C(9) 178.18(12)
N(2) C(7) C(8) C(13) -2.9(2)
N(2) C(7) C(12) C(11) -178.41(12)
N(2) C(7) C(12) C(14) 3.1(2)
C(8) C(7) C(12) C(11) 0.2(2)
C(8) C(7) C(12) C(14) -178.24(13)
C(12) C(7) C(8) C(9) -0.5(2)
C(12) C(7) C(8) C(13) 178.51(13)
C(7) C(8) C(9) C(10) -0.3(2)
C(13) C(8) C(9) C(10) -179.25(13)
C(8) C(9) C(10) C(11) 1.2(2)
C(9) C(10) C(11) C(12) -1.5(2)
C(10) C(11) C(12) C(7) 0.7(2)
C(10) C(11) C(12) C(14) 179.21(14)
N(3) C(19) C(20) C(21) 178.99(11)
N(3) C(19) C(27) C(23) 179.46(11)
N(3) C(19) C(28) C(25) -178.25(11)
C(20) C(19) C(27) C(23) -60.04(14)
C(27) C(19) C(20) C(21) 60.00(14)
C(20) C(19) C(28) C(25) 60.16(15)
C(28) C(19) C(20) C(21) -59.97(14)
C(27) C(19) C(28) C(25) -60.08(14)
C(28) C(19) C(27) C(23) 60.29(14)
C(19) C(20) C(21) C(22) -60.14(15)
C(19) C(20) C(21) C(26) 59.52(15)
C(20) C(21) C(22) C(23) 60.78(15)
C(20) C(21) C(26) C(25) -59.99(16)
C(22) C(21) C(26) C(25) 59.71(15)
C(26) C(21) C(22) C(23) -59.09(15)
C(21) C(22) C(23) C(24) 59.56(15)
C(21) C(22) C(23) C(27) -60.86(15)
C(22) C(23) C(24) C(25) -59.94(15)
C(22) C(23) C(27) C(19) 60.26(14)
C(24) C(23) C(27) C(19) -60.43(15)
C(27) C(23) C(24) C(25) 60.47(15)
C(23) C(24) C(25) C(26) 59.80(15)
C(23) C(24) C(25) C(28) -60.20(15)
C(24) C(25) C(26) C(21) -60.19(16)
C(24) C(25) C(28) C(19) 60.19(15)
C(26) C(25) C(28) C(19) -59.73(15)
C(28) C(25) C(26) C(21) 59.92(15)
